data_2310456
loop_
_publ_author_name
'Olovsson, I.'

_publ_section_title
;
 The Crystal Structure of Na Cl (N H3)5.143 and Na Br (N H3)5.143
;
_journal_name_full 'Acta Crystallographica (1,1948-23,1967)'
_journal_page_first 879
_journal_page_last 889
_journal_volume 18
_journal_year 1965
_chemical_formula_sum 'Br H15.429 N5.143 Na'
_chemical_name_systematic 'Na Br (N H3)5.143'
_space_group_IT_number 148
_symmetry_space_group_name_Hall '-R 3'
_symmetry_space_group_name_H-M 'R -3 :H'
_cell_angle_alpha 90
_cell_angle_beta 90
_cell_angle_gamma 120
_cell_formula_units_Z 21
_cell_length_a 24.343
_cell_length_b 24.343
_cell_length_c 9.462
_cell_volume 4855.811
_citation_journal_id_ASTM ACCRA9
_cod_data_source_file Olovsson_ACCRA9_1965_1015.cif
_cod_data_source_block H15.429Br1N5.143Na1
_cod_original_formula_sum 'H15.429 Br1 N5.143 Na1'
_cod_database_code 2310456

loop_
_symmetry_equiv_pos_as_xyz
x,y,z
-y,x-y,z
-x+y,-x,z
-x,-y,-z
y,-x+y,-z
x-y,x,-z
x+2/3,y+1/3,z+1/3
-y+2/3,x-y+1/3,z+1/3
-x+y+2/3,-x+1/3,z+1/3
-x+2/3,-y+1/3,-z+1/3
y+2/3,-x+y+1/3,-z+1/3
x-y+2/3,x+1/3,-z+1/3
x+1/3,y+2/3,z+2/3
-y+1/3,x-y+2/3,z+2/3
-x+y+1/3,-x+2/3,z+2/3
-x+1/3,-y+2/3,-z+2/3
y+1/3,-x+y+2/3,-z+2/3
x-y+1/3,x+2/3,-z+2/3

loop_
_atom_site_label
_atom_site_type_symbol
_atom_site_fract_x
_atom_site_fract_y
_atom_site_fract_z
_atom_site_occupancy
_atom_site_U_iso_or_equiv
_atom_site_attached_hydrogens
Na1 Na+1 0.438 0.1311 0.1507 1 0.0 0
Br2 Br-1 0 0 0 1 0.0 0
N3 N-3 0.4807 0.0721 0.0103 1 0.0 3
N5 N-3 0.2373 0.6118 0.9922 1 0.0 3
Br1 Br-1 0.0947 0.44645 0.99502 1 0.0 0
N4 N-3 0.3 0.1894 0.0081 1 0.0 3
N1 N-3 0.2557 0.4711 0.0297 1 0.0 3
N2 N-3 0.3379 0.0524 0.0216 1 0.0 3
N6 N-3 0.1433 0.1681 0.0003 1 0.0 3
Na2 Na+1 0 0 0.5 1 0.0 0
